data_7712121
loop_
_publ_author_name
'Dong, Pan-Pan'
'Liu, Yuan-Yuan'
'Peng, Qiu-Chen'
'Li, Hai-Yang'
'Li, Kai'
'Zang, Shuang-Quan'
'Tang, Ben Zhong'

_publ_section_title
;
 Luminescent MOFs constructed by using butterfly-like AIE ligands.
;
_journal_issue 7
_journal_name_full 'Dalton transactions (Cambridge, England : 2003)'
_journal_page_first 1913
_journal_page_last 1918
_journal_paper_doi 10.1039/d2dt03382h
_journal_volume 52
_journal_year 2023
_chemical_formula_moiety 'C28 H16 N4 O4'
_chemical_formula_sum 'C28 H16 N4 O4'
_chemical_formula_weight 472.45
_space_group_crystal_system triclinic
_space_group_IT_number 2
_space_group_name_Hall '-P 1'
_space_group_name_H-M_alt 'P -1'
_atom_sites_solution_hydrogens geom
_audit_creation_date 2023-01-05
_audit_creation_method
;
Olex2 1.2
(compiled 2018.05.29 svn.r3508 for OlexSys, GUI svn.r5506)
;
_audit_update_record
;
2023-01-09 deposited with the CCDC.	2023-01-13 downloaded from the CCDC.
;
_cell_angle_alpha 77.628(3)
_cell_angle_beta 88.737(3)
_cell_angle_gamma 71.633(4)
_cell_formula_units_Z 2
_cell_length_a 7.6216(3)
_cell_length_b 11.7920(5)
_cell_length_c 13.0678(4)
_cell_measurement_reflns_used 5222
_cell_measurement_temperature 200.00(10)
_cell_measurement_theta_max 72.7910
_cell_measurement_theta_min 3.4660
_cell_volume 1087.43(8)
_computing_cell_refinement 'CrysAlisPro 1.171.39.7b (Rigaku OD, 2015)'
_computing_data_collection 'CrysAlisPro 1.171.39.7b (Rigaku OD, 2015)'
_computing_data_reduction 'CrysAlisPro 1.171.39.7b (Rigaku OD, 2015)'
_computing_molecular_graphics 'Olex2 (Dolomanov et al., 2009)'
_computing_publication_material 'Olex2 (Dolomanov et al., 2009)'
_computing_structure_refinement 'ShelXL (Sheldrick, 2015)'
_computing_structure_solution 'SHELXT 2014/5 (Sheldrick, 2014)'
_diffrn_ambient_temperature 200.0
_diffrn_measured_fraction_theta_full 0.987
_diffrn_measured_fraction_theta_max 0.963
_diffrn_measurement_details
;
List of Runs (angles in degrees, time in seconds):

  # Type    Start    End  Width  t~exp~   \w     \q     \k     \f   Frames
#--------------------------------------------------------------------------
  1  \w      0.00  29.00   0.50    0.50    --    0.00 -57.00 -30.00   58
  2  \w    -89.00 -11.00   0.50    0.50    --    0.00 -57.00 -30.00  156
  3  \w     40.00  66.00   0.50    0.50    --    0.00  57.00   0.00   52
  4  \w    -19.00   7.00   0.50    0.50    --    0.00  38.00-150.00   52
  5  \w     36.00  88.00   0.50    0.50    --    0.00  38.00-150.00  104
  6  \w    -25.00   0.00   0.50    0.50    --    0.00  57.00   0.00   50
  7  \w     69.00 120.00   0.50    4.50    --   97.60  45.00   0.00  102
  8  \w      8.00 134.00   0.50    4.50    --   97.60 -82.00 -90.00  252
  9  \w     85.00 183.00   0.50    4.50    --   97.60  45.00 -90.00  196
 10  \w     88.00 127.00   0.50    4.50    --   97.60 -61.00 -90.00   78
 11  \w     12.00  90.00   0.50    4.50    --   97.60 -61.00  60.00  156
 12  \w     94.00 124.00   0.50    4.50    --   97.60 -61.00  60.00   60
 13  \w     82.00 123.00   0.50    4.50    --   97.60 -82.00 120.00   82
 14  \w     73.00 123.00   0.50    4.50    --   97.60 -82.00-180.00  100
 15  \w      9.00  68.00   0.50    4.50    --   97.60 -82.00-180.00  118
 16  \w     80.00 105.00   0.50    4.50    --   97.60 -61.00 120.00   50
 17  \w    114.00 182.00   0.50    4.50    --   97.60  30.00  30.00  136
 18  \w      8.00  53.00   0.50    4.50    --   97.60 -61.00 120.00   90
 19  \w    124.00 187.00   0.50    4.50    --   97.60  45.00   0.00  126
 20  \w     11.00 133.00   0.50    4.50    --   97.60 -82.00  60.00  244
 21  \w    104.00 147.00   0.50    4.50    --   97.60  82.00-120.00   86
 22  \w     48.00 135.00   0.50    4.50    --   97.60 -82.00-150.00  174
 23  \w     68.00  93.00   0.50    4.50    --   97.60 -82.00  30.00   50
 24  \w     76.00 181.00   0.50    4.50    --   97.60  45.00 -30.00  210
;
_diffrn_measurement_device 'four-circle diffractometer'
_diffrn_measurement_device_type 'XtaLAB Pro: Kappa single'
_diffrn_measurement_method '\w scans'
_diffrn_radiation_type CuK\a
_diffrn_radiation_wavelength 1.54184
_diffrn_reflns_av_R_equivalents 0.0464
_diffrn_reflns_av_unetI/netI 0.0558
_diffrn_reflns_Laue_measured_fraction_full 0.987
_diffrn_reflns_Laue_measured_fraction_max 0.963
_diffrn_reflns_limit_h_max 9
_diffrn_reflns_limit_h_min -4
_diffrn_reflns_limit_k_max 14
_diffrn_reflns_limit_k_min -14
_diffrn_reflns_limit_l_max 16
_diffrn_reflns_limit_l_min -15
_diffrn_reflns_number 10319
_diffrn_reflns_point_group_measured_fraction_full 0.987
_diffrn_reflns_point_group_measured_fraction_max 0.963
_diffrn_reflns_theta_full 67.684
_diffrn_reflns_theta_max 73.109
_diffrn_reflns_theta_min 3.467
_exptl_absorpt_coefficient_mu 0.816
_exptl_absorpt_correction_T_max 1.00000
_exptl_absorpt_correction_T_min 0.63947
_exptl_absorpt_correction_type multi-scan
_exptl_absorpt_process_details
;
CrysAlisPro 1.171.39.7b (Rigaku Oxford Diffraction, 2015)
Empirical absorption correction using spherical harmonics,
 implemented in SCALE3 ABSPACK scaling algorithm.
;
_exptl_crystal_colour colourless
_exptl_crystal_colour_primary colourless
_exptl_crystal_density_diffrn 1.443
_exptl_crystal_description block
_exptl_crystal_F_000 488
_exptl_crystal_size_max 0.02
_exptl_crystal_size_mid 0.02
_exptl_crystal_size_min 0.01
_refine_diff_density_max 0.541
_refine_diff_density_min -0.288
_refine_diff_density_rms 0.067
_refine_ls_extinction_coef 0.0047(10)
_refine_ls_extinction_expression Fc^*^=kFc[1+0.001xFc^2^\l^3^/sin(2\q)]^-1/4^
_refine_ls_extinction_method 'SHELXL-2019/2 (Sheldrick 2019)'
_refine_ls_goodness_of_fit_ref 1.075
_refine_ls_hydrogen_treatment constr
_refine_ls_matrix_type full
_refine_ls_number_parameters 326
_refine_ls_number_reflns 4192
_refine_ls_number_restraints 0
_refine_ls_restrained_S_all 1.075
_refine_ls_R_factor_all 0.0722
_refine_ls_R_factor_gt 0.0597
_refine_ls_shift/su_max 0.000
_refine_ls_shift/su_mean 0.000
_refine_ls_structure_factor_coef Fsqd
_refine_ls_weighting_details 'w=1/[\s^2^(Fo^2^)+(0.1070P)^2^+0.1921P] where P=(Fo^2^+2Fc^2^)/3'
_refine_ls_weighting_scheme calc
_refine_ls_wR_factor_gt 0.1668
_refine_ls_wR_factor_ref 0.1802
_reflns_Friedel_coverage 0.000
_reflns_number_gt 3299
_reflns_number_total 4192
_reflns_threshold_expression 'I > 2\s(I)'
_cod_data_source_file d2dt03382h2.cif
_cod_data_source_block ONP-3
_cod_depositor_comments 'Adding full bibliography for 7712121--7712125.cif.'
_cod_database_code 7712121
_shelx_shelxl_version_number 2019/2
_shelx_space_group_comment
;
The symmetry employed for this shelxl refinement is uniquely defined
by the following loop, which should always be used as a source of
symmetry information in preference to the above space-group names.
They are only intended as comments.
;
_shelx_estimated_absorpt_t_max 0.992
_shelx_estimated_absorpt_t_min 0.984
_olex2_refinement_description
;
1. Fixed Uiso
 At 1.2 times of:
  All C(H) groups
2.a Aromatic/amide H refined with riding coordinates:
 C1(H1), C2(H2), C5(H5), C6(H6), C7(H7), C10(H10), C12(H12), C13(H13),
 C16(H16), C17(H17), C21(H21), C23(H23), C24(H24), C25(H25), C26(H26), C28(H28)
;
_olex2_submission_special_instructions 'No special instructions were received'
_oxdiff_exptl_absorpt_empirical_details
;
Empirical correction (ABSPACK) includes:
- Absorption correction using spherical harmonics
- Frame scaling
- Detector area scaling
;

loop_
_space_group_symop_operation_xyz
'x, y, z'
'-x, -y, -z'

loop_
_atom_site_label
_atom_site_type_symbol
_atom_site_fract_x
_atom_site_fract_y
_atom_site_fract_z
_atom_site_U_iso_or_equiv
_atom_site_adp_type
_atom_site_occupancy
_atom_site_site_symmetry_order
_atom_site_calc_flag
_atom_site_refinement_flags_posn
_atom_site_refinement_flags_adp
_atom_site_refinement_flags_occupancy
_atom_site_disorder_assembly
_atom_site_disorder_group
O1 O 0.77202(19) 0.18583(15) 0.46140(12) 0.0462(4) Uani 1 1 d . . . . .
O2 O 0.5209(2) 0.08236(14) 0.40221(12) 0.0479(4) Uani 1 1 d . . . . .
O3 O 0.2875(2) 0.31953(14) 0.07368(12) 0.0449(4) Uani 1 1 d . . . . .
O4 O 0.63187(19) 0.34400(14) 0.10620(11) 0.0423(4) Uani 1 1 d . . . . .
N1 N 0.7021(2) 0.27516(16) 0.28554(13) 0.0371(4) Uani 1 1 d . . . . .
N2 N 1.0259(2) 0.10801(18) 0.23882(15) 0.0461(5) Uani 1 1 d . . . . .
N3 N 0.3903(2) 0.20508(16) 0.24044(13) 0.0368(4) Uani 1 1 d . . . . .
N4 N 0.5107(3) -0.00289(18) 0.15693(15) 0.0455(5) Uani 1 1 d . . . . .
C1 C -0.0151(3) 0.4319(2) 0.63445(18) 0.0492(6) Uani 1 1 d . . . . .
H1 H -0.138062 0.456200 0.656998 0.059 Uiso 1 1 calc R . . . .
C2 C 0.0377(3) 0.3436(2) 0.57776(18) 0.0465(5) Uani 1 1 d . . . . .
H2 H -0.048803 0.306256 0.561425 0.056 Uiso 1 1 calc R . . . .
C3 C 0.2195(3) 0.3067(2) 0.54290(16) 0.0386(5) Uani 1 1 d . . . . .
C4 C 0.3497(3) 0.3601(2) 0.57072(16) 0.0376(5) Uani 1 1 d . . . . .
C5 C 0.2887(3) 0.4525(2) 0.62984(17) 0.0424(5) Uani 1 1 d . . . . .
H5 H 0.373079 0.490085 0.648518 0.051 Uiso 1 1 calc R . . . .
C6 C 0.1115(3) 0.4876(2) 0.65990(17) 0.0476(5) Uani 1 1 d . . . . .
H6 H 0.072641 0.550337 0.698417 0.057 Uiso 1 1 calc R . . . .
C7 C 0.2784(3) 0.2164(2) 0.48184(17) 0.0415(5) Uani 1 1 d . . . . .
H7 H 0.192896 0.180374 0.461879 0.050 Uiso 1 1 calc R . . . .
C8 C 0.4549(3) 0.1812(2) 0.45179(16) 0.0403(5) Uani 1 1 d . . . . .
C9 C 0.5852(3) 0.2320(2) 0.48181(16) 0.0395(5) Uani 1 1 d . . . . .
C10 C 0.5330(3) 0.3199(2) 0.53920(16) 0.0398(5) Uani 1 1 d . . . . .
H10 H 0.621085 0.354488 0.558217 0.048 Uiso 1 1 calc R . . . .
C11 C 0.8146(3) 0.19021(19) 0.35908(16) 0.0375(5) Uani 1 1 d . . . . .
C12 C 0.9758(3) 0.1055(2) 0.33749(17) 0.0413(5) Uani 1 1 d . . . . .
H12 H 1.051029 0.045365 0.393209 0.050 Uiso 1 1 calc R . . . .
C13 C 0.9114(3) 0.1894(2) 0.16322(17) 0.0420(5) Uani 1 1 d . . . . .
H13 H 0.940776 0.192030 0.091903 0.050 Uiso 1 1 calc R . . . .
C14 C 0.7479(3) 0.27101(19) 0.18826(16) 0.0362(5) Uani 1 1 d . . . . .
C15 C 0.4761(3) 0.09594(19) 0.29831(16) 0.0379(5) Uani 1 1 d . . . . .
C16 C 0.5350(3) -0.0091(2) 0.25857(18) 0.0445(5) Uani 1 1 d . . . . .
H16 H 0.593212 -0.086001 0.304300 0.053 Uiso 1 1 calc R . . . .
C17 C 0.4296(3) 0.1066(2) 0.09622(17) 0.0433(5) Uani 1 1 d . . . . .
H17 H 0.411771 0.114788 0.022945 0.052 Uiso 1 1 calc R . . . .
C18 C 0.3708(3) 0.20896(19) 0.13922(16) 0.0378(5) Uani 1 1 d . . . . .
C19 C 0.4733(3) 0.43690(19) 0.12171(15) 0.0361(5) Uani 1 1 d . . . . .
C20 C 0.2990(3) 0.42397(19) 0.10333(15) 0.0359(4) Uani 1 1 d . . . . .
C21 C 0.1412(3) 0.5185(2) 0.10345(16) 0.0393(5) Uani 1 1 d . . . . .
H21 H 0.024819 0.508743 0.091655 0.047 Uiso 1 1 calc R . . . .
C22 C 0.1483(3) 0.6314(2) 0.12097(16) 0.0387(5) Uani 1 1 d . . . . .
C23 C -0.0131(3) 0.7329(2) 0.11910(18) 0.0467(5) Uani 1 1 d . . . . .
H23 H -0.131324 0.725577 0.107457 0.056 Uiso 1 1 calc R . . . .
C24 C 0.0002(3) 0.8415(2) 0.1340(2) 0.0558(6) Uani 1 1 d . . . . .
H24 H -0.108516 0.909424 0.131990 0.067 Uiso 1 1 calc R . . . .
C25 C 0.1740(4) 0.8525(2) 0.1522(2) 0.0617(7) Uani 1 1 d . . . . .
H25 H 0.181706 0.928306 0.162110 0.074 Uiso 1 1 calc R . . . .
C26 C 0.3316(3) 0.7567(2) 0.1558(2) 0.0513(6) Uani 1 1 d . . . . .
H26 H 0.447964 0.765924 0.168728 0.062 Uiso 1 1 calc R . . . .
C27 C 0.3232(3) 0.6436(2) 0.14043(16) 0.0392(5) Uani 1 1 d . . . . .
C28 C 0.4855(3) 0.5435(2) 0.13991(16) 0.0373(5) Uani 1 1 d . . . . .
H28 H 0.603330 0.550838 0.152334 0.045 Uiso 1 1 calc R . . . .

loop_
_atom_site_aniso_label
_atom_site_aniso_U_11
_atom_site_aniso_U_22
_atom_site_aniso_U_33
_atom_site_aniso_U_23
_atom_site_aniso_U_13
_atom_site_aniso_U_12
O1 0.0403(7) 0.0624(10) 0.0309(8) -0.0116(7) -0.0024(6) -0.0080(7)
O2 0.0703(10) 0.0415(9) 0.0299(9) -0.0085(7) -0.0038(7) -0.0142(7)
O3 0.0627(9) 0.0383(8) 0.0340(8) -0.0088(7) -0.0113(7) -0.0148(7)
O4 0.0463(7) 0.0457(9) 0.0293(8) -0.0106(7) 0.0013(6) -0.0050(6)
N1 0.0367(8) 0.0450(10) 0.0310(10) -0.0112(8) 0.0008(7) -0.0128(7)
N2 0.0423(9) 0.0519(11) 0.0432(11) -0.0162(9) 0.0029(8) -0.0100(8)
N3 0.0449(8) 0.0389(9) 0.0298(10) -0.0078(7) -0.0009(7) -0.0175(7)
N4 0.0557(10) 0.0450(10) 0.0374(11) -0.0136(9) -0.0018(8) -0.0150(8)
C1 0.0397(10) 0.0715(16) 0.0322(12) -0.0055(11) 0.0044(9) -0.0160(10)
C2 0.0421(10) 0.0639(15) 0.0345(12) -0.0035(11) -0.0020(9) -0.0228(10)
C3 0.0412(10) 0.0466(12) 0.0279(11) -0.0025(9) -0.0032(8) -0.0175(8)
C4 0.0421(10) 0.0458(12) 0.0252(11) -0.0052(9) -0.0020(8) -0.0159(8)
C5 0.0481(10) 0.0535(13) 0.0288(11) -0.0119(10) 0.0000(8) -0.0185(9)
C6 0.0532(12) 0.0561(14) 0.0307(12) -0.0116(11) 0.0033(9) -0.0123(10)
C7 0.0495(11) 0.0481(12) 0.0310(12) -0.0039(9) -0.0051(9) -0.0238(9)
C8 0.0535(11) 0.0409(11) 0.0263(11) -0.0062(9) -0.0025(8) -0.0151(9)
C9 0.0401(10) 0.0493(12) 0.0266(11) -0.0057(9) -0.0011(8) -0.0124(8)
C10 0.0410(10) 0.0507(12) 0.0288(11) -0.0088(9) -0.0025(8) -0.0160(9)
C11 0.0383(9) 0.0452(11) 0.0316(11) -0.0116(9) -0.0007(8) -0.0148(8)
C12 0.0410(10) 0.0437(11) 0.0376(12) -0.0102(10) -0.0028(8) -0.0101(8)
C13 0.0434(10) 0.0467(12) 0.0353(12) -0.0132(10) 0.0064(9) -0.0111(9)
C14 0.0382(9) 0.0404(11) 0.0326(11) -0.0118(9) 0.0022(8) -0.0136(8)
C15 0.0470(10) 0.0411(11) 0.0281(11) -0.0066(9) 0.0000(8) -0.0181(8)
C16 0.0568(12) 0.0399(11) 0.0366(13) -0.0095(10) -0.0015(9) -0.0141(9)
C17 0.0559(11) 0.0462(12) 0.0308(12) -0.0113(10) -0.0018(9) -0.0184(9)
C18 0.0458(10) 0.0399(11) 0.0303(11) -0.0065(9) -0.0021(8) -0.0178(8)
C19 0.0404(9) 0.0422(11) 0.0232(10) -0.0076(9) 0.0022(7) -0.0092(8)
C20 0.0487(10) 0.0378(11) 0.0230(10) -0.0072(8) -0.0016(8) -0.0157(8)
C21 0.0429(10) 0.0488(12) 0.0269(11) -0.0065(9) -0.0019(8) -0.0166(9)
C22 0.0466(10) 0.0418(11) 0.0255(11) -0.0075(9) 0.0017(8) -0.0108(8)
C23 0.0463(11) 0.0521(13) 0.0364(13) -0.0082(10) 0.0019(9) -0.0094(9)
C24 0.0565(13) 0.0498(14) 0.0542(16) -0.0172(12) 0.0073(11) -0.0035(10)
C25 0.0720(15) 0.0467(14) 0.0705(19) -0.0250(14) 0.0085(13) -0.0170(12)
C26 0.0581(12) 0.0483(13) 0.0527(15) -0.0190(12) 0.0049(11) -0.0189(10)
C27 0.0475(10) 0.0419(11) 0.0287(11) -0.0098(9) 0.0024(8) -0.0139(9)
C28 0.0411(9) 0.0435(11) 0.0280(11) -0.0073(9) 0.0001(8) -0.0146(8)

loop_
_atom_type_symbol
_atom_type_description
_atom_type_scat_dispersion_real
_atom_type_scat_dispersion_imag
_atom_type_scat_source
C C 0.0181 0.0091 'International Tables Vol C Tables 4.2.6.8 and 6.1.1.4'
H H 0.0000 0.0000 'International Tables Vol C Tables 4.2.6.8 and 6.1.1.4'
N N 0.0311 0.0180 'International Tables Vol C Tables 4.2.6.8 and 6.1.1.4'
O O 0.0492 0.0322 'International Tables Vol C Tables 4.2.6.8 and 6.1.1.4'

loop_
_geom_angle_atom_site_label_1
_geom_angle_atom_site_label_2
_geom_angle_atom_site_label_3
_geom_angle
_geom_angle_site_symmetry_1
_geom_angle_site_symmetry_3
_geom_angle_publ_flag
C11 O1 C9 117.09(15) . . ?
C15 O2 C8 120.57(17) . . ?
C18 O3 C20 117.64(14) . . ?
C14 O4 C19 120.85(15) . . ?
C14 N1 C11 115.56(17) . . ?
C13 N2 C12 117.66(18) . . ?
C15 N3 C18 115.01(17) . . ?
C17 N4 C16 117.53(18) . . ?
C2 C1 H1 119.8 . . ?
C2 C1 C6 120.4(2) . . ?
C6 C1 H1 119.8 . . ?
C1 C2 H2 119.6 . . ?
C1 C2 C3 120.73(19) . . ?
C3 C2 H2 119.6 . . ?
C2 C3 C4 119.22(19) . . ?
C2 C3 C7 122.29(18) . . ?
C7 C3 C4 118.49(18) . . ?
C3 C4 C5 118.21(18) . . ?
C10 C4 C3 119.16(18) . . ?
C10 C4 C5 122.63(17) . . ?
C4 C5 H5 119.6 . . ?
C6 C5 C4 120.87(19) . . ?
C6 C5 H5 119.6 . . ?
C1 C6 H6 119.7 . . ?
C5 C6 C1 120.5(2) . . ?
C5 C6 H6 119.7 . . ?
C3 C7 H7 119.6 . . ?
C8 C7 C3 120.73(17) . . ?
C8 C7 H7 119.6 . . ?
O2 C8 C9 117.44(18) . . ?
C7 C8 O2 121.32(18) . . ?
C7 C8 C9 120.71(19) . . ?
O1 C9 C8 120.75(18) . . ?
C10 C9 O1 118.89(17) . . ?
C10 C9 C8 120.12(18) . . ?
C4 C10 H10 119.6 . . ?
C9 C10 C4 120.76(17) . . ?
C9 C10 H10 119.6 . . ?
O1 C11 C12 118.02(19) . . ?
N1 C11 O1 118.82(17) . . ?
N1 C11 C12 123.16(19) . . ?
N2 C12 C11 120.3(2) . . ?
N2 C12 H12 119.9 . . ?
C11 C12 H12 119.9 . . ?
N2 C13 H13 119.9 . . ?
N2 C13 C14 120.2(2) . . ?
C14 C13 H13 119.9 . . ?
O4 C14 C13 116.20(18) . . ?
N1 C14 O4 120.76(17) . . ?
N1 C14 C13 122.98(19) . . ?
O2 C15 C16 116.33(19) . . ?
N3 C15 O2 120.30(17) . . ?
N3 C15 C16 123.27(19) . . ?
N4 C16 C15 120.4(2) . . ?
N4 C16 H16 119.8 . . ?
C15 C16 H16 119.8 . . ?
N4 C17 H17 119.9 . . ?
N4 C17 C18 120.21(19) . . ?
C18 C17 H17 119.9 . . ?
O3 C18 C17 118.06(18) . . ?
N3 C18 O3 118.45(17) . . ?
N3 C18 C17 123.49(19) . . ?
O4 C19 C20 117.95(17) . . ?
C28 C19 O4 120.75(17) . . ?
C28 C19 C20 120.71(18) . . ?
O3 C20 C19 120.56(17) . . ?
C21 C20 O3 118.86(17) . . ?
C21 C20 C19 120.21(18) . . ?
C20 C21 H21 119.6 . . ?
C20 C21 C22 120.77(18) . . ?
C22 C21 H21 119.6 . . ?
C21 C22 C23 122.27(19) . . ?
C21 C22 C27 118.85(18) . . ?
C23 C22 C27 118.88(19) . . ?
C22 C23 H23 119.8 . . ?
C24 C23 C22 120.4(2) . . ?
C24 C23 H23 119.8 . . ?
C23 C24 H24 120.0 . . ?
C23 C24 C25 120.1(2) . . ?
C25 C24 H24 120.0 . . ?
C24 C25 H25 119.4 . . ?
C26 C25 C24 121.2(2) . . ?
C26 C25 H25 119.4 . . ?
C25 C26 H26 119.8 . . ?
C25 C26 C27 120.3(2) . . ?
C27 C26 H26 119.8 . . ?
C26 C27 C22 119.17(19) . . ?
C26 C27 C28 121.63(19) . . ?
C28 C27 C22 119.16(18) . . ?
C19 C28 C27 120.30(18) . . ?
C19 C28 H28 119.9 . . ?
C27 C28 H28 119.9 . . ?

loop_
_geom_bond_atom_site_label_1
_geom_bond_atom_site_label_2
_geom_bond_distance
_geom_bond_site_symmetry_2
_geom_bond_publ_flag
O1 C9 1.397(2) . ?
O1 C11 1.363(2) . ?
O2 C8 1.404(2) . ?
O2 C15 1.371(2) . ?
O3 C18 1.364(3) . ?
O3 C20 1.396(2) . ?
O4 C14 1.356(3) . ?
O4 C19 1.397(2) . ?
N1 C11 1.321(3) . ?
N1 C14 1.318(3) . ?
N2 C12 1.333(3) . ?
N2 C13 1.327(3) . ?
N3 C15 1.315(3) . ?
N3 C18 1.324(3) . ?
N4 C16 1.328(3) . ?
N4 C17 1.326(3) . ?
C1 H1 0.9500 . ?
C1 C2 1.360(3) . ?
C1 C6 1.407(3) . ?
C2 H2 0.9500 . ?
C2 C3 1.412(3) . ?
C3 C4 1.422(3) . ?
C3 C7 1.421(3) . ?
C4 C5 1.423(3) . ?
C4 C10 1.410(3) . ?
C5 H5 0.9500 . ?
C5 C6 1.358(3) . ?
C6 H6 0.9500 . ?
C7 H7 0.9500 . ?
C7 C8 1.353(3) . ?
C8 C9 1.412(3) . ?
C9 C10 1.362(3) . ?
C10 H10 0.9500 . ?
C11 C12 1.385(3) . ?
C12 H12 0.9500 . ?
C13 H13 0.9500 . ?
C13 C14 1.395(3) . ?
C15 C16 1.386(3) . ?
C16 H16 0.9500 . ?
C17 H17 0.9500 . ?
C17 C18 1.383(3) . ?
C19 C20 1.415(3) . ?
C19 C28 1.359(3) . ?
C20 C21 1.358(3) . ?
C21 H21 0.9500 . ?
C21 C22 1.416(3) . ?
C22 C23 1.416(3) . ?
C22 C27 1.419(3) . ?
C23 H23 0.9500 . ?
C23 C24 1.371(3) . ?
C24 H24 0.9500 . ?
C24 C25 1.401(4) . ?
C25 H25 0.9500 . ?
C25 C26 1.358(4) . ?
C26 H26 0.9500 . ?
C26 C27 1.411(3) . ?
C27 C28 1.417(3) . ?
C28 H28 0.9500 . ?

loop_
_geom_torsion_atom_site_label_1
_geom_torsion_atom_site_label_2
_geom_torsion_atom_site_label_3
_geom_torsion_atom_site_label_4
_geom_torsion
_geom_torsion_site_symmetry_1
_geom_torsion_site_symmetry_2
_geom_torsion_site_symmetry_3
_geom_torsion_site_symmetry_4
_geom_torsion_publ_flag
O1 C9 C10 C4 -173.50(19) . . . . ?
O1 C11 C12 N2 -178.30(17) . . . . ?
O2 C8 C9 O1 0.7(3) . . . . ?
O2 C8 C9 C10 -173.58(19) . . . . ?
O2 C15 C16 N4 -174.65(19) . . . . ?
O3 C20 C21 C22 -172.56(18) . . . . ?
O4 C19 C20 O3 1.9(3) . . . . ?
O4 C19 C20 C21 -171.12(19) . . . . ?
O4 C19 C28 C27 170.84(18) . . . . ?
N1 C11 C12 N2 1.0(3) . . . . ?
N2 C13 C14 O4 -174.70(18) . . . . ?
N2 C13 C14 N1 2.5(3) . . . . ?
N3 C15 C16 N4 1.8(3) . . . . ?
N4 C17 C18 O3 -179.77(18) . . . . ?
N4 C17 C18 N3 -0.2(3) . . . . ?
C1 C2 C3 C4 2.1(3) . . . . ?
C1 C2 C3 C7 -178.8(2) . . . . ?
C2 C1 C6 C5 -1.2(4) . . . . ?
C2 C3 C4 C5 -2.2(3) . . . . ?
C2 C3 C4 C10 177.6(2) . . . . ?
C2 C3 C7 C8 -178.5(2) . . . . ?
C3 C4 C5 C6 0.8(3) . . . . ?
C3 C4 C10 C9 0.7(3) . . . . ?
C3 C7 C8 O2 172.42(19) . . . . ?
C3 C7 C8 C9 1.0(3) . . . . ?
C4 C3 C7 C8 0.7(3) . . . . ?
C4 C5 C6 C1 1.0(4) . . . . ?
C5 C4 C10 C9 -179.4(2) . . . . ?
C6 C1 C2 C3 -0.4(4) . . . . ?
C7 C3 C4 C5 178.57(19) . . . . ?
C7 C3 C4 C10 -1.5(3) . . . . ?
C7 C8 C9 O1 172.50(19) . . . . ?
C7 C8 C9 C10 -1.8(3) . . . . ?
C8 O2 C15 N3 8.5(3) . . . . ?
C8 O2 C15 C16 -174.90(18) . . . . ?
C8 C9 C10 C4 0.9(3) . . . . ?
C9 O1 C11 N1 26.5(3) . . . . ?
C9 O1 C11 C12 -154.22(19) . . . . ?
C10 C4 C5 C6 -179.1(2) . . . . ?
C11 O1 C9 C8 60.0(3) . . . . ?
C11 O1 C9 C10 -125.6(2) . . . . ?
C11 N1 C14 O4 172.11(17) . . . . ?
C11 N1 C14 C13 -5.0(3) . . . . ?
C12 N2 C13 C14 2.0(3) . . . . ?
C13 N2 C12 C11 -3.6(3) . . . . ?
C14 O4 C19 C20 -112.2(2) . . . . ?
C14 O4 C19 C28 76.6(3) . . . . ?
C14 N1 C11 O1 -177.43(16) . . . . ?
C14 N1 C11 C12 3.3(3) . . . . ?
C15 O2 C8 C7 77.3(3) . . . . ?
C15 O2 C8 C9 -111.0(2) . . . . ?
C15 N3 C18 O3 -178.29(16) . . . . ?
C15 N3 C18 C17 2.1(3) . . . . ?
C16 N4 C17 C18 -1.1(3) . . . . ?
C17 N4 C16 C15 0.3(3) . . . . ?
C18 O3 C20 C19 58.0(3) . . . . ?
C18 O3 C20 C21 -128.9(2) . . . . ?
C18 N3 C15 O2 173.43(17) . . . . ?
C18 N3 C15 C16 -2.9(3) . . . . ?
C19 O4 C14 N1 8.9(3) . . . . ?
C19 O4 C14 C13 -173.80(18) . . . . ?
C19 C20 C21 C22 0.6(3) . . . . ?
C20 O3 C18 N3 27.0(3) . . . . ?
C20 O3 C18 C17 -153.38(19) . . . . ?
C20 C19 C28 C27 -0.2(3) . . . . ?
C20 C21 C22 C23 178.4(2) . . . . ?
C20 C21 C22 C27 -1.2(3) . . . . ?
C21 C22 C23 C24 -178.4(2) . . . . ?
C21 C22 C27 C26 178.7(2) . . . . ?
C21 C22 C27 C28 1.1(3) . . . . ?
C22 C23 C24 C25 -0.6(4) . . . . ?
C22 C27 C28 C19 -0.5(3) . . . . ?
C23 C22 C27 C26 -0.9(3) . . . . ?
C23 C22 C27 C28 -178.5(2) . . . . ?
C23 C24 C25 C26 -0.2(4) . . . . ?
C24 C25 C26 C27 0.5(4) . . . . ?
C25 C26 C27 C22 0.1(4) . . . . ?
C25 C26 C27 C28 177.6(2) . . . . ?
C26 C27 C28 C19 -178.0(2) . . . . ?
C27 C22 C23 C24 1.2(3) . . . . ?
C28 C19 C20 O3 173.14(18) . . . . ?
C28 C19 C20 C21 0.1(3) . . . . ?
